data_4334147
loop_
_publ_author_name
'Joyee Mitra'
'Sabyasachi Sarkar'

_publ_contact_author_name 'Sabyasachi Sarkar'
_publ_section_title
;
 Oxo-Mo(IV)(dithiolene)thiolato Complexes: Analogue of Reduced Sulfite
 Oxidase
;
_journal_name_full 'Inorganic Chemistry'
_journal_page_first 3032
_journal_page_last 3042
_journal_paper_doi 10.1021/ic302485c
_journal_volume 52
_journal_year 2013
_chemical_formula_moiety 'C16 H36 N, C20 H12 Mo N5 O3 S3, C H2 Cl2'
_chemical_formula_sum 'C37 H50 Cl2 Mo N6 O3 S3'
_chemical_formula_weight 889.88
_chemical_name_systematic
;
 ?
;
_space_group_IT_number 2
_symmetry_cell_setting triclinic
_symmetry_space_group_name_Hall '-P 1'
_symmetry_space_group_name_H-M 'P -1'
_atom_sites_solution_hydrogens geom
_atom_sites_solution_primary direct
_atom_sites_solution_secondary difmap
_audit_creation_method SHELXL-97
_cell_angle_alpha 72.366(5)
_cell_angle_beta 77.182(5)
_cell_angle_gamma 79.775(5)
_cell_formula_units_Z 2
_cell_length_a 9.070(5)
_cell_length_b 12.427(5)
_cell_length_c 19.876(5)
_cell_measurement_temperature 293(2)
_cell_measurement_theta_max 26.000
_cell_volume 2067.1(15)
_computing_cell_refinement 'SAINT 6.45 ( Bruker, 2003)'
_computing_data_collection 'SMART 5.628 (Bruker, 2003)'
_computing_data_reduction 'SAINT 6.45 ( Bruker, 2003)'
_computing_molecular_graphics 'Diamond 3.1e, Ortep'
_computing_structure_refinement 'SHELXL-97 (Sheldrick, 1997)'
_computing_structure_solution SIR-97
_diffrn_ambient_temperature 293(2)
_diffrn_measured_fraction_theta_full 0.970
_diffrn_measured_fraction_theta_max 0.970
_diffrn_measurement_method /w-scans
_diffrn_radiation_monochromator graphite
_diffrn_radiation_source 'fine-focus sealed tube'
_diffrn_radiation_type MoK\a
_diffrn_radiation_wavelength 0.71069
_diffrn_reflns_av_R_equivalents 0.0367
_diffrn_reflns_av_sigmaI/netI 0.0796
_diffrn_reflns_limit_h_max 11
_diffrn_reflns_limit_h_min -11
_diffrn_reflns_limit_k_max 15
_diffrn_reflns_limit_k_min -9
_diffrn_reflns_limit_l_max 24
_diffrn_reflns_limit_l_min -21
_diffrn_reflns_number 11341
_diffrn_reflns_theta_full 26.00
_diffrn_reflns_theta_max 26.00
_diffrn_reflns_theta_min 2.19
_exptl_absorpt_coefficient_mu 0.641
_exptl_absorpt_correction_T_max 0.696
_exptl_absorpt_correction_T_min 0.649
_exptl_absorpt_correction_type empirical
_exptl_crystal_colour 'greenish blue'
_exptl_crystal_density_diffrn 1.430
_exptl_crystal_description block
_exptl_crystal_F_000 852
_exptl_crystal_size_max 0.04
_exptl_crystal_size_mid 0.02
_exptl_crystal_size_min 0.02
_refine_diff_density_max 2.595
_refine_diff_density_min -1.953
_refine_diff_density_rms 0.199
_refine_ls_extinction_method none
_refine_ls_goodness_of_fit_ref 1.093
_refine_ls_hydrogen_treatment constr
_refine_ls_matrix_type full
_refine_ls_number_parameters 478
_refine_ls_number_reflns 7892
_refine_ls_number_restraints 2
_refine_ls_restrained_S_all 1.093
_refine_ls_R_factor_all 0.1220
_refine_ls_R_factor_gt 0.1027
_refine_ls_shift/su_max 0.001
_refine_ls_shift/su_mean 0.000
_refine_ls_structure_factor_coef Fsqd
_refine_ls_weighting_details 'calc w=1/[\s^2^(Fo^2^)+(0.1268P)^2^+23.3305P] where P=(Fo^2^+2Fc^2^)/3'
_refine_ls_weighting_scheme calc
_refine_ls_wR_factor_gt 0.2653
_refine_ls_wR_factor_ref 0.2842
_reflns_number_gt 6392
_reflns_number_total 7892
_reflns_threshold_expression >2sigma(I)
_cod_data_source_file ic302485c_si_002_09.cif
_cod_data_source_block 6a
_cod_database_code 4334147

loop_
_symmetry_equiv_pos_as_xyz
'x, y, z'
'-x, -y, -z'

loop_
_atom_site_label
_atom_site_type_symbol
_atom_site_fract_x
_atom_site_fract_y
_atom_site_fract_z
_atom_site_U_iso_or_equiv
_atom_site_adp_type
_atom_site_occupancy
_atom_site_symmetry_multiplicity
_atom_site_calc_flag
_atom_site_refinement_flags
_atom_site_disorder_assembly
_atom_site_disorder_group
Mo1 Mo -0.03560(8) 0.51146(6) 0.21007(4) 0.0225(2) Uani 1 1 d . . .
S1 S -0.1053(2) 0.45407(19) 0.33835(11) 0.0258(5) Uani 1 1 d . . .
S2 S -0.1074(2) 0.32896(18) 0.21706(11) 0.0265(5) Uani 1 1 d . . .
S3 S 0.1072(2) 0.6420(2) 0.23261(12) 0.0310(5) Uani 1 1 d . . .
O1 O -0.1870(6) 0.5981(5) 0.1794(3) 0.0257(12) Uani 1 1 d . . .
O2 O 0.7231(8) 0.8099(8) -0.0063(5) 0.065(3) Uani 1 1 d . . .
O3 O 0.5498(9) 0.9247(8) -0.0582(5) 0.065(2) Uani 1 1 d . . .
Cl1 Cl 0.0936(5) 0.1202(4) 0.4230(3) 0.0986(14) Uani 1 1 d D . .
Cl2 Cl 0.4025(6) 0.0562(5) 0.4335(4) 0.128(2) Uani 1 1 d D . .
N1 N -0.2956(12) 0.0857(7) 0.3383(5) 0.046(2) Uani 1 1 d . . .
N2 N -0.3088(10) 0.2432(8) 0.4891(4) 0.043(2) Uani 1 1 d . . .
N3 N 0.0828(7) 0.5377(6) 0.0975(4) 0.0231(14) Uani 1 1 d . . .
N4 N 0.2016(8) 0.4047(6) 0.2039(4) 0.0265(15) Uani 1 1 d . . .
N5 N 0.5891(10) 0.8454(8) -0.0093(5) 0.045(2) Uani 1 1 d . . .
N6 N 0.5601(8) -0.2043(6) 0.3022(4) 0.0245(15) Uani 1 1 d . . .
C1 C -0.1860(9) 0.2741(7) 0.3079(4) 0.0244(17) Uani 1 1 d . . .
C2 C -0.1876(9) 0.3270(8) 0.3582(5) 0.0270(18) Uani 1 1 d . . .
C3 C -0.2544(10) 0.2796(8) 0.4312(5) 0.031(2) Uani 1 1 d . . .
C4 C -0.2489(11) 0.1704(8) 0.3259(5) 0.032(2) Uani 1 1 d . . .
C5 C 0.2475(10) 0.6902(8) 0.1563(5) 0.0305(19) Uani 1 1 d . . .
C6 C 0.2092(10) 0.7832(10) 0.0997(6) 0.044(2) Uani 1 1 d . . .
H6 H 0.1074 0.8110 0.0984 0.052 Uiso 1 1 calc R . .
C7 C 0.3217(12) 0.8342(10) 0.0457(6) 0.048(3) Uani 1 1 d . . .
H7 H 0.2962 0.8978 0.0093 0.058 Uiso 1 1 calc R . .
C8 C 0.4718(10) 0.7890(8) 0.0468(5) 0.033(2) Uani 1 1 d . . .
C9 C 0.5127(9) 0.6926(7) 0.1012(4) 0.0270(18) Uani 1 1 d . . .
H9 H 0.6141 0.6623 0.1012 0.032 Uiso 1 1 calc R . .
C10 C 0.3995(9) 0.6445(8) 0.1543(5) 0.0264(18) Uani 1 1 d . . .
H10 H 0.4250 0.5795 0.1898 0.032 Uiso 1 1 calc R . .
C11 C 0.2588(10) 0.3410(10) 0.2622(5) 0.044(3) Uani 1 1 d . . .
H11 H 0.2006 0.3414 0.3070 0.053 Uiso 1 1 calc R . .
C12 C 0.3977(12) 0.2755(11) 0.2600(6) 0.056(3) Uani 1 1 d . . .
H12 H 0.4321 0.2321 0.3019 0.067 Uiso 1 1 calc R . .
C13 C 0.4854(11) 0.2762(10) 0.1929(6) 0.044(3) Uani 1 1 d . . .
H13 H 0.5812 0.2344 0.1892 0.053 Uiso 1 1 calc R . .
C14 C 0.4289(10) 0.3395(8) 0.1316(5) 0.0308(19) Uani 1 1 d . . .
H14 H 0.4851 0.3397 0.0863 0.037 Uiso 1 1 calc R . .
C15 C 0.2858(9) 0.4032(8) 0.1390(5) 0.0274(18) Uani 1 1 d . . .
C16 C 0.2180(9) 0.4804(7) 0.0782(4) 0.0232(16) Uani 1 1 d . . .
C17 C 0.2864(9) 0.4914(8) 0.0071(5) 0.0279(18) Uani 1 1 d . . .
H17 H 0.3788 0.4487 -0.0041 0.033 Uiso 1 1 calc R . .
C18 C 0.2164(10) 0.5660(8) -0.0468(5) 0.032(2) Uani 1 1 d . . .
H18 H 0.2596 0.5735 -0.0948 0.039 Uiso 1 1 calc R . .
C19 C 0.0803(10) 0.6295(8) -0.0278(4) 0.0292(18) Uani 1 1 d . . .
H19 H 0.0325 0.6830 -0.0628 0.035 Uiso 1 1 calc R . .
C20 C 0.0168(9) 0.6123(7) 0.0435(4) 0.0252(17) Uani 1 1 d . . .
H20 H -0.0761 0.6538 0.0556 0.030 Uiso 1 1 calc R . .
C21 C 0.6616(11) -0.1674(8) 0.2287(5) 0.033(2) Uani 1 1 d . . .
H21A H 0.7589 -0.2145 0.2300 0.039 Uiso 1 1 calc R . .
H21B H 0.6153 -0.1825 0.1934 0.039 Uiso 1 1 calc R . .
C22 C 0.6904(13) -0.0444(8) 0.2036(5) 0.041(2) Uani 1 1 d . . .
H22A H 0.7222 -0.0238 0.2411 0.049 Uiso 1 1 calc R . .
H22B H 0.5982 0.0044 0.1921 0.049 Uiso 1 1 calc R . .
C23 C 0.8158(19) -0.0299(11) 0.1370(6) 0.070(4) Uani 1 1 d . . .
H23A H 0.7788 -0.0456 0.0991 0.084 Uiso 1 1 calc R . .
H23B H 0.9026 -0.0856 0.1482 0.084 Uiso 1 1 calc R . .
C24 C 0.8697(19) 0.0912(12) 0.1085(7) 0.072(4) Uani 1 1 d . . .
H24A H 0.9485 0.0940 0.0671 0.108 Uiso 1 1 calc R . .
H24B H 0.9083 0.1071 0.1453 0.108 Uiso 1 1 calc R . .
H24C H 0.7852 0.1469 0.0957 0.108 Uiso 1 1 calc R . .
C25 C 0.6321(9) -0.1932(7) 0.3613(4) 0.0239(17) Uani 1 1 d . . .
H25A H 0.6426 -0.1136 0.3528 0.029 Uiso 1 1 calc R . .
H25B H 0.5627 -0.2159 0.4065 0.029 Uiso 1 1 calc R . .
C26 C 0.7853(10) -0.2612(8) 0.3692(5) 0.034(2) Uani 1 1 d . . .
H26A H 0.7736 -0.3416 0.3869 0.041 Uiso 1 1 calc R . .
H26B H 0.8518 -0.2484 0.3227 0.041 Uiso 1 1 calc R . .
C27 C 0.8557(14) -0.2272(10) 0.4204(7) 0.054(3) Uani 1 1 d . . .
H27A H 0.7852 -0.2343 0.4656 0.064 Uiso 1 1 calc R . .
H27B H 0.8737 -0.1481 0.4008 0.064 Uiso 1 1 calc R . .
C28 C 1.0051(16) -0.3001(14) 0.4338(9) 0.077(4) Uani 1 1 d . . .
H28A H 1.0468 -0.2757 0.4664 0.116 Uiso 1 1 calc R . .
H28B H 1.0756 -0.2926 0.3893 0.116 Uiso 1 1 calc R . .
H28C H 0.9873 -0.3783 0.4544 0.116 Uiso 1 1 calc R . .
C29 C 0.5384(10) -0.3262(7) 0.3114(5) 0.0296(19) Uani 1 1 d . . .
H29A H 0.6381 -0.3699 0.3065 0.036 Uiso 1 1 calc R . .
H29B H 0.4915 -0.3277 0.2723 0.036 Uiso 1 1 calc R . .
C30 C 0.4431(12) -0.3861(8) 0.3816(5) 0.036(2) Uani 1 1 d . . .
H30A H 0.3475 -0.3398 0.3919 0.044 Uiso 1 1 calc R . .
H30B H 0.4974 -0.4020 0.4211 0.044 Uiso 1 1 calc R . .
C31 C 0.4148(14) -0.4984(11) 0.3699(7) 0.060(3) Uani 1 1 d . . .
H31A H 0.3522 -0.4811 0.3333 0.072 Uiso 1 1 calc R . .
H31B H 0.5111 -0.5389 0.3534 0.072 Uiso 1 1 calc R . .
C32 C 0.3396(19) -0.5685(12) 0.4358(8) 0.077(4) Uani 1 1 d . . .
H32A H 0.3221 -0.6375 0.4282 0.116 Uiso 1 1 calc R . .
H32B H 0.2440 -0.5284 0.4518 0.116 Uiso 1 1 calc R . .
H32C H 0.4026 -0.5865 0.4717 0.116 Uiso 1 1 calc R . .
C33 C 0.4088(10) -0.1281(8) 0.3052(5) 0.032(2) Uani 1 1 d . . .
H33A H 0.3498 -0.1513 0.3532 0.038 Uiso 1 1 calc R . .
H33B H 0.4289 -0.0506 0.2969 0.038 Uiso 1 1 calc R . .
C34 C 0.3129(13) -0.1293(11) 0.2516(7) 0.053(3) Uani 1 1 d . B .
H34A H 0.2857 -0.2052 0.2611 0.064 Uiso 1 1 calc R . .
H34B H 0.3707 -0.1079 0.2033 0.064 Uiso 1 1 calc R . .
C35 C 0.1662(19) -0.0438(14) 0.2590(9) 0.090(5) Uani 1 1 d . . .
H35A H 0.0919 -0.0597 0.2360 0.108 Uiso 1 1 calc R A 1
H35B H 0.1227 -0.0542 0.3094 0.108 Uiso 1 1 calc R A 1
C36A C 0.195(2) 0.0660(18) 0.2288(12) 0.080(7) Uani 0.70 1 d P B 1
H36A H 0.1026 0.1160 0.2343 0.119 Uiso 0.70 1 calc PR B 1
H36B H 0.2367 0.0769 0.1787 0.119 Uiso 0.70 1 calc PR B 1
H36C H 0.2675 0.0823 0.2520 0.119 Uiso 0.70 1 calc PR B 1
C36B C 0.080(5) 0.003(4) 0.215(3) 0.068(13) Uani 0.30 1 d P B 2
H36D H -0.0010 0.0513 0.2346 0.103 Uiso 0.30 1 calc PR B 2
H36E H 0.0386 -0.0543 0.2036 0.103 Uiso 0.30 1 calc PR B 2
H36F H 0.1370 0.0473 0.1716 0.103 Uiso 0.30 1 calc PR B 2
C37 C 0.2151(16) 0.0243(13) 0.4699(10) 0.117(8) Uani 1 1 d D . .
H37A H 0.2060 -0.0513 0.4681 0.140 Uiso 1 1 calc R . .
H37B H 0.1905 0.0256 0.5197 0.140 Uiso 1 1 calc R . .

loop_
_atom_site_aniso_label
_atom_site_aniso_U_11
_atom_site_aniso_U_22
_atom_site_aniso_U_33
_atom_site_aniso_U_23
_atom_site_aniso_U_13
_atom_site_aniso_U_12
Mo1 0.0148(4) 0.0302(4) 0.0232(4) -0.0114(3) -0.0043(2) 0.0038(3)
S1 0.0194(10) 0.0365(12) 0.0248(10) -0.0147(9) -0.0031(8) -0.0016(8)
S2 0.0260(10) 0.0315(11) 0.0234(10) -0.0133(8) -0.0038(8) 0.0025(8)
S3 0.0210(10) 0.0440(13) 0.0318(11) -0.0182(10) -0.0001(8) -0.0057(9)
O1 0.016(3) 0.035(3) 0.027(3) -0.013(3) -0.005(2) 0.005(2)
O2 0.020(4) 0.091(7) 0.063(5) 0.000(5) 0.003(3) -0.006(4)
O3 0.045(5) 0.064(6) 0.058(5) 0.008(4) 0.005(4) 0.002(4)
Cl1 0.084(3) 0.106(3) 0.090(3) -0.013(3) -0.007(2) -0.006(3)
Cl2 0.084(3) 0.099(4) 0.161(5) -0.005(4) 0.006(3) -0.001(3)
N1 0.068(6) 0.032(5) 0.039(5) -0.006(4) -0.013(4) -0.007(4)
N2 0.041(5) 0.056(6) 0.034(5) -0.015(4) 0.003(4) -0.020(4)
N3 0.017(3) 0.027(4) 0.030(4) -0.015(3) -0.005(3) -0.001(3)
N4 0.017(3) 0.036(4) 0.023(3) -0.007(3) -0.003(3) 0.004(3)
N5 0.038(5) 0.050(5) 0.041(5) -0.010(4) 0.003(4) -0.005(4)
N6 0.021(3) 0.025(4) 0.030(4) -0.016(3) -0.005(3) 0.005(3)
C1 0.019(4) 0.028(4) 0.027(4) -0.011(3) -0.007(3) 0.006(3)
C2 0.019(4) 0.033(5) 0.030(4) -0.016(4) -0.003(3) 0.004(3)
C3 0.024(4) 0.040(5) 0.038(5) -0.022(4) -0.005(4) -0.006(4)
C4 0.045(5) 0.026(5) 0.028(4) -0.013(4) -0.010(4) 0.005(4)
C5 0.023(4) 0.041(5) 0.032(5) -0.016(4) -0.001(3) -0.007(4)
C6 0.016(4) 0.056(7) 0.049(6) -0.008(5) -0.001(4) 0.002(4)
C7 0.030(5) 0.053(7) 0.050(6) -0.002(5) -0.009(5) 0.007(5)
C8 0.021(4) 0.041(5) 0.037(5) -0.013(4) 0.001(4) -0.003(4)
C9 0.019(4) 0.034(5) 0.033(4) -0.019(4) -0.006(3) 0.004(3)
C10 0.022(4) 0.033(5) 0.033(4) -0.018(4) -0.010(3) -0.001(3)
C11 0.021(5) 0.068(7) 0.030(5) -0.005(5) -0.002(4) 0.009(5)
C12 0.037(6) 0.083(9) 0.031(5) -0.001(5) -0.012(4) 0.021(6)
C13 0.018(4) 0.058(7) 0.044(6) -0.006(5) -0.006(4) 0.014(4)
C14 0.022(4) 0.036(5) 0.033(5) -0.013(4) -0.003(3) 0.004(4)
C15 0.015(4) 0.037(5) 0.031(4) -0.012(4) -0.006(3) 0.005(3)
C16 0.018(4) 0.026(4) 0.030(4) -0.015(3) -0.004(3) -0.002(3)
C17 0.021(4) 0.034(5) 0.034(5) -0.022(4) -0.006(3) 0.005(3)
C18 0.024(4) 0.050(6) 0.029(4) -0.017(4) -0.001(3) -0.013(4)
C19 0.035(5) 0.031(5) 0.023(4) -0.007(3) -0.009(3) -0.006(4)
C20 0.024(4) 0.020(4) 0.033(4) -0.009(3) -0.009(3) 0.003(3)
C21 0.034(5) 0.037(5) 0.029(4) -0.016(4) -0.001(4) -0.001(4)
C22 0.058(7) 0.036(5) 0.030(5) -0.011(4) -0.003(4) -0.010(5)
C23 0.110(12) 0.053(7) 0.035(6) -0.016(5) 0.021(7) -0.015(7)
C24 0.096(11) 0.061(8) 0.059(8) -0.019(7) 0.004(7) -0.030(8)
C25 0.023(4) 0.019(4) 0.033(4) -0.012(3) -0.005(3) -0.001(3)
C26 0.030(5) 0.040(5) 0.043(5) -0.022(4) -0.018(4) 0.000(4)
C27 0.058(7) 0.054(7) 0.070(8) -0.034(6) -0.039(6) 0.003(6)
C28 0.067(9) 0.092(11) 0.096(11) -0.040(9) -0.056(8) 0.004(8)
C29 0.026(4) 0.030(5) 0.040(5) -0.019(4) -0.012(4) 0.002(4)
C30 0.043(6) 0.031(5) 0.043(5) -0.015(4) -0.018(4) -0.002(4)
C31 0.039(6) 0.071(9) 0.062(8) -0.002(6) -0.003(5) -0.018(6)
C32 0.097(12) 0.058(8) 0.070(9) 0.004(7) -0.030(8) -0.012(8)
C33 0.023(4) 0.029(5) 0.042(5) -0.013(4) -0.009(4) 0.012(4)
C34 0.037(6) 0.064(8) 0.061(7) -0.016(6) -0.027(5) 0.011(5)
C35 0.081(11) 0.078(11) 0.093(11) -0.008(9) -0.044(9) 0.047(9)
C36A 0.073(14) 0.072(14) 0.098(16) -0.047(13) -0.033(12) 0.046(11)
C36B 0.05(2) 0.08(3) 0.10(4) -0.05(3) -0.04(2) 0.00(2)
C37 0.134(17) 0.052(9) 0.131(16) -0.025(10) 0.042(14) -0.009(10)

loop_
_atom_type_symbol
_atom_type_description
_atom_type_scat_dispersion_real
_atom_type_scat_dispersion_imag
_atom_type_scat_source
C C 0.0033 0.0016 'International Tables Vol C Tables 4.2.6.8 and 6.1.1.4'
H H 0.0000 0.0000 'International Tables Vol C Tables 4.2.6.8 and 6.1.1.4'
N N 0.0061 0.0033 'International Tables Vol C Tables 4.2.6.8 and 6.1.1.4'
O O 0.0106 0.0060 'International Tables Vol C Tables 4.2.6.8 and 6.1.1.4'
S S 0.1246 0.1234 'International Tables Vol C Tables 4.2.6.8 and 6.1.1.4'
Mo Mo -1.6832 0.6857 'International Tables Vol C Tables 4.2.6.8 and 6.1.1.4'
Cl Cl 0.1484 0.1585 'International Tables Vol C Tables 4.2.6.8 and 6.1.1.4'

loop_
_geom_angle_atom_site_label_1
_geom_angle_atom_site_label_2
_geom_angle_atom_site_label_3
_geom_angle
O1 Mo1 N3 88.3(3)
O1 Mo1 N4 157.4(3)
N3 Mo1 N4 69.3(2)
O1 Mo1 S1 106.12(19)
N3 Mo1 S1 165.58(18)
N4 Mo1 S1 96.33(17)
O1 Mo1 S2 99.7(2)
N3 Mo1 S2 93.35(18)
N4 Mo1 S2 79.9(2)
S1 Mo1 S2 84.56(7)
O1 Mo1 S3 102.8(2)
N3 Mo1 S3 93.08(18)
N4 Mo1 S3 81.5(2)
S1 Mo1 S3 83.66(8)
S2 Mo1 S3 156.69(8)
C2 S1 Mo1 104.9(3)
C1 S2 Mo1 104.6(3)
C5 S3 Mo1 109.9(3)
C16 N3 C20 116.7(7)
C16 N3 Mo1 123.1(6)
C20 N3 Mo1 120.1(5)
C11 N4 C15 117.7(7)
C11 N4 Mo1 123.2(6)
C15 N4 Mo1 119.1(5)
O3 N5 O2 122.5(9)
O3 N5 C8 118.8(9)
O2 N5 C8 118.7(9)
C29 N6 C25 112.0(6)
C29 N6 C33 111.7(7)
C25 N6 C33 105.8(6)
C29 N6 C21 105.3(6)
C25 N6 C21 111.4(6)
C33 N6 C21 110.8(7)
C2 C1 C4 121.3(8)
C2 C1 S2 122.5(7)
C4 C1 S2 116.2(6)
C1 C2 C3 120.4(8)
C1 C2 S1 122.6(7)
C3 C2 S1 117.0(6)
N2 C3 C2 179.1(11)
N1 C4 C1 177.3(10)
C10 C5 C6 118.6(8)
C10 C5 S3 121.1(7)
C6 C5 S3 120.0(7)
C7 C6 C5 120.7(9)
C8 C7 C6 119.0(10)
C7 C8 C9 121.4(9)
C7 C8 N5 118.3(9)
C9 C8 N5 120.2(8)
C10 C9 C8 118.4(8)
C9 C10 C5 121.7(8)
N4 C11 C12 124.3(9)
C11 C12 C13 117.8(9)
C14 C13 C12 119.5(9)
C13 C14 C15 118.7(8)
N4 C15 C14 122.0(8)
N4 C15 C16 113.9(7)
C14 C15 C16 124.0(8)
N3 C16 C17 122.8(8)
N3 C16 C15 114.3(7)
C17 C16 C15 122.9(7)
C18 C17 C16 119.6(8)
C17 C18 C19 118.4(8)
C20 C19 C18 119.0(8)
N3 C20 C19 123.4(8)
C22 C21 N6 115.9(7)
C21 C22 C23 107.8(9)
C22 C23 C24 114.0(10)
C26 C25 N6 116.0(7)
C27 C26 C25 110.5(8)
C26 C27 C28 111.9(9)
N6 C29 C30 116.7(7)
C29 C30 C31 104.9(8)
C32 C31 C30 109.9(12)
C34 C33 N6 115.0(8)
C33 C34 C35 108.9(11)
C36B C35 C36A 72(2)
C36B C35 C34 129(3)
C36A C35 C34 111.9(16)
Cl1 C37 Cl2 109.6(8)

loop_
_geom_bond_atom_site_label_1
_geom_bond_atom_site_label_2
_geom_bond_distance
Mo1 O1 1.692(5)
Mo1 N3 2.210(7)
Mo1 N4 2.318(7)
Mo1 S1 2.398(2)
Mo1 S2 2.425(2)
Mo1 S3 2.440(2)
S1 C2 1.765(9)
S2 C1 1.757(8)
S3 C5 1.772(9)
O2 N5 1.225(11)
O3 N5 1.221(12)
Cl1 C37 1.680(15)
Cl2 C37 1.758(14)
N1 C4 1.141(12)
N2 C3 1.133(12)
N3 C16 1.343(10)
N3 C20 1.362(10)
N4 C11 1.343(11)
N4 C15 1.349(11)
N5 C8 1.460(12)
N6 C29 1.514(11)
N6 C25 1.516(10)
N6 C33 1.524(10)
N6 C21 1.528(11)
C1 C2 1.349(12)
C1 C4 1.416(13)
C2 C3 1.429(12)
C5 C10 1.391(12)
C5 C6 1.402(14)
C6 C7 1.388(14)
C7 C8 1.380(13)
C8 C9 1.405(13)
C9 C10 1.371(12)
C11 C12 1.373(14)
C12 C13 1.391(14)
C13 C14 1.385(13)
C14 C15 1.397(12)
C15 C16 1.476(11)
C16 C17 1.388(12)
C17 C18 1.380(13)
C18 C19 1.385(13)
C19 C20 1.373(12)
C21 C22 1.509(13)
C22 C23 1.529(15)
C23 C24 1.564(17)
C25 C26 1.507(12)
C26 C27 1.506(12)
C27 C28 1.519(17)
C29 C30 1.521(13)
C30 C31 1.556(16)
C31 C32 1.437(17)
C33 C34 1.521(14)
C34 C35 1.558(17)
C35 C36B 1.25(4)
C35 C36A 1.36(3)
